data_2209570
loop_
_publ_author_name
'Krawczyk, Henryk'
'Albrecht \/Lukasz'
'Wojciechowski, Jakub '
'Wolf, Wojciech M. '

_publ_section_title
;
 (2<i>R</i>*,3<i>R</i>*,4<i>R</i>*)-<i>tert</i>-Butyl
 2-(diethoxyphosphoryl)-4-nitro-3-(4-nitrophenyl)pentanoate
;
_journal_coeditor_code KJ2007
_journal_issue 7
_journal_name_full 'Acta Crystallographica Section E'
_journal_page_first o2743
_journal_page_last o2745
_journal_paper_doi 10.1107/S1600536806020721
_journal_volume 62
_journal_year 2006
_chemical_formula_iupac 'C19 H29 N2 O9 P'
_chemical_formula_moiety 'C19 H29 N2 O9 P'
_chemical_formula_sum 'C19 H29 N2 O9 P'
_chemical_formula_weight 460.41
_chemical_melting_point 216
_chemical_name_systematic
;
(2R*,3R*,4R*)-tert-Butyl
2-(diethoxyphosphoryl)-4-nitro-3-(4-nitrophenyl)pentanoate
;
_space_group_IT_number 14
_space_group_name_Hall '-P 2ybc'
_symmetry_cell_setting monoclinic
_symmetry_space_group_name_Hall '-P 2ybc'
_symmetry_space_group_name_H-M 'P 1 21/c 1'
_atom_sites_solution_hydrogens geom
_atom_sites_solution_primary direct
_atom_sites_solution_secondary difmap
_cell_angle_alpha 90.00
_cell_angle_beta 105.814(2)
_cell_angle_gamma 90.00
_cell_formula_units_Z 4
_cell_length_a 12.3654(4)
_cell_length_b 9.7216(3)
_cell_length_c 20.4966(7)
_cell_measurement_reflns_used 8454
_cell_measurement_temperature 293(2)
_cell_measurement_theta_max 70.55
_cell_measurement_theta_min 3.78
_cell_volume 2370.67(14)
_computing_cell_refinement SMART
_computing_data_collection 'SMART (Bruker, 2003)'
_computing_data_reduction 'SAINT-Plus (Bruker, 2003)'
_computing_molecular_graphics SHELXTL
_computing_publication_material SHELXTL
_computing_structure_refinement SHELXTL
_computing_structure_solution 'SHELXTL (Bruker, 2003)'
_diffrn_ambient_temperature 293(2)
_diffrn_measured_fraction_theta_full 0.989
_diffrn_measured_fraction_theta_max 0.989
_diffrn_measurement_device_type 'Bruker SMART APEX'
_diffrn_measurement_method \w
_diffrn_radiation_monochromator graphite
_diffrn_radiation_source 'fine-focus sealed tube'
_diffrn_radiation_type CuK\a
_diffrn_radiation_wavelength 1.54178
_diffrn_reflns_av_R_equivalents 0.0196
_diffrn_reflns_av_sigmaI/netI 0.0162
_diffrn_reflns_limit_h_max 15
_diffrn_reflns_limit_h_min -15
_diffrn_reflns_limit_k_max 11
_diffrn_reflns_limit_k_min -11
_diffrn_reflns_limit_l_max 24
_diffrn_reflns_limit_l_min -24
_diffrn_reflns_number 25754
_diffrn_reflns_theta_full 70.70
_diffrn_reflns_theta_max 70.70
_diffrn_reflns_theta_min 3.72
_diffrn_standards_decay_% 0
_diffrn_standards_interval_count \\infly
_diffrn_standards_interval_time \\infly
_diffrn_standards_number 0
_exptl_absorpt_coefficient_mu 1.466
_exptl_absorpt_correction_T_max 0.8672
_exptl_absorpt_correction_T_min 0.7758
_exptl_absorpt_correction_type multi-scan
_exptl_absorpt_process_details '(SHELXTL; Bruker, 2003)'
_exptl_crystal_colour colorless
_exptl_crystal_density_diffrn 1.290
_exptl_crystal_density_method 'not measured'
_exptl_crystal_description prism
_exptl_crystal_F_000 976
_exptl_crystal_size_max 0.16
_exptl_crystal_size_mid 0.13
_exptl_crystal_size_min 0.10
_refine_diff_density_max 0.971
_refine_diff_density_min -0.372
_refine_ls_extinction_method none
_refine_ls_goodness_of_fit_ref 0.955
_refine_ls_hydrogen_treatment mixed
_refine_ls_matrix_type full
_refine_ls_number_parameters 304
_refine_ls_number_reflns 4506
_refine_ls_number_restraints 12
_refine_ls_restrained_S_all 0.989
_refine_ls_R_factor_all 0.0732
_refine_ls_R_factor_gt 0.0715
_refine_ls_shift/su_max 0.000
_refine_ls_shift/su_mean 0.000
_refine_ls_structure_factor_coef Fsqd
_refine_ls_weighting_details 'calc w=1/[\s^2^(Fo^2^)+(0.1223P)^2^+1.8058P] where P=(Fo^2^+2Fc^2^)/3'
_refine_ls_weighting_scheme calc
_refine_ls_wR_factor_gt 0.2060
_refine_ls_wR_factor_ref 0.2075
_reflns_number_gt 4262
_reflns_number_total 4506
_reflns_threshold_expression I>2\s(I)
_cod_data_source_file kj2007.cif
_cod_data_source_block I
_cod_original_cell_volume 2370.67(13)
_cod_original_sg_symbol_H-M 'P 21/c'
_cod_database_code 2209570
_cod_database_fobs_code 2209570

loop_
_symmetry_equiv_pos_as_xyz
'x, y, z'
'-x, y+1/2, -z+1/2'
'-x, -y, -z'
'x, -y-1/2, z-1/2'

loop_
_atom_site_type_symbol
_atom_site_label
_atom_site_fract_x
_atom_site_fract_y
_atom_site_fract_z
_atom_site_U_iso_or_equiv
_atom_site_adp_type
_atom_site_calc_flag
_atom_site_refinement_flags
_atom_site_occupancy
P P 0.63908(6) 0.34199(8) 0.39588(4) 0.0649(3) Uani d . 1
O O1 0.5608(2) 0.2284(3) 0.39369(13) 0.0849(7) Uani d . 1
O O2 0.6004(3) 0.4533(3) 0.33993(12) 0.1016(9) Uani d . 1
O O3 0.75591(19) 0.3036(3) 0.38856(12) 0.0775(6) Uani d . 1
O O4 0.56859(17) 0.3514(2) 0.55225(13) 0.0737(6) Uani d . 1
O O5 0.73483(15) 0.26392(19) 0.54665(9) 0.0565(5) Uani d . 1
O O6 0.9669(2) 0.6362(3) 0.46242(16) 0.0929(8) Uani d . 1
O O7 0.8968(3) 0.8265(3) 0.4806(2) 0.1172(11) Uani d . 1
O O8 0.9270(4) 0.7668(6) 0.79633(19) 0.179(2) Uani d U 1
O O9 0.7565(3) 0.8017(6) 0.77714(17) 0.1522(16) Uani d U 1
N N1 0.8883(2) 0.7067(3) 0.46270(13) 0.0657(6) Uani d . 1
N N2 0.8353(3) 0.7618(5) 0.75961(15) 0.1066(12) Uani d U 1
C C1 0.5544(6) 0.4283(9) 0.2725(3) 0.157(3) Uani d . 1
H H11 0.622 0.4379 0.2482 0.189 Uiso calc R 1
H H12 0.5289 0.320 0.2681 0.189 Uiso calc R 1
C C2 0.4728(6) 0.4958(10) 0.2369(3) 0.174(3) Uani d . 1
H H21 0.4436 0.5549 0.2656 0.191 Uiso calc R 1
H H22 0.4150 0.4336 0.2133 0.191 Uiso calc R 1
H H23 0.4975 0.5504 0.2047 0.191 Uiso calc R 1
C C3 0.8076(3) 0.1646(4) 0.4083(2) 0.0864(10) Uani d . 1
H H31 0.8637 0.1713 0.4502 0.104 Uiso calc R 1
H H32 0.7518 0.103 0.4140 0.104 Uiso calc R 1
C C4 0.8568(4) 0.1132(6) 0.3569(3) 0.1165(16) Uani d . 1
H H41 0.7998 0.1069 0.3145 0.140 Uiso calc R 1
H H42 0.8883 0.0238 0.3698 0.140 Uiso calc R 1
H H43 0.9149 0.1748 0.3522 0.140 Uiso calc R 1
C C5 0.6585(2) 0.4450(3) 0.47229(13) 0.0523(6) Uani d . 1
H H51 0.591(3) 0.503(3) 0.4608(15) 0.063(8) Uiso d . 1
C C6 0.6463(2) 0.3489(3) 0.52825(14) 0.0535(6) Uani d . 1
C C7 0.7393(3) 0.1569(3) 0.59935(18) 0.0716(8) Uani d . 1
C C8 0.6374(4) 0.0651(4) 0.5775(3) 0.1064(15) Uani d . 1
H H81 0.6465 -0.0126 0.6074 0.128 Uiso calc R 1
H H82 0.6292 0.0338 0.5320 0.128 Uiso calc R 1
H H83 0.5716 0.1158 0.5793 0.128 Uiso calc R 1
C C9 0.7509(4) 0.2284(6) 0.6661(2) 0.1048(14) Uani d . 1
H H91 0.6821 0.2753 0.6650 0.126 Uiso calc R 1
H H92 0.8112 0.2938 0.6739 0.126 Uiso calc R 1
H H93 0.7667 0.1617 0.7020 0.126 Uiso calc R 1
C C10 0.8464(3) 0.0793(5) 0.5997(2) 0.1007(14) Uani d . 1
H H101 0.9085 0.1423 0.6088 0.121 Uiso calc R 1
H H102 0.8380 0.0368 0.5563 0.121 Uiso calc R 1
H H103 0.8604 0.0098 0.6343 0.121 Uiso calc R 1
C C11 0.7679(2) 0.5308(3) 0.49427(12) 0.0489(5) Uani d . 1
H H111 0.828(2) 0.465(3) 0.4947(15) 0.062(8) Uiso d . 1
C C12 0.7732(2) 0.6419(3) 0.44067(14) 0.0547(6) Uani d . 1
H H121 0.774(2) 0.599(3) 0.4039(14) 0.046(7) Uiso d . 1
C C13 0.6833(3) 0.7520(3) 0.42720(17) 0.0716(8) Uani d . 1
H H131 0.6109 0.7104 0.4092 0.086 Uiso calc R 1
H H132 0.6970 0.8170 0.3951 0.086 Uiso calc R 1
H H133 0.6851 0.7985 0.4688 0.086 Uiso calc R 1
C C14 0.7832(2) 0.5922(3) 0.56458(12) 0.0480(5) Uani d . 1
C C15 0.6953(2) 0.6554(3) 0.58360(13) 0.0529(6) Uani d . 1
H H15 0.631 0.6603 0.5555 0.063 Uiso calc R 1
C C16 0.7113(2) 0.7100(3) 0.64756(14) 0.0583(6) Uani d . 1
H H16 0.653 0.7509 0.6600 0.070 Uiso calc R 1
C C17 0.8165(3) 0.7013(3) 0.69222(14) 0.0655(7) Uani d . 1
C C18 0.9049(3) 0.6387(4) 0.67572(16) 0.0775(9) Uani d . 1
H H18 0.969 0.6335 0.7042 0.093 Uiso calc R 1
C C19 0.8872(2) 0.5843(4) 0.61123(14) 0.0644(7) Uani d . 1
H H19 0.948 0.5405 0.5988 0.077 Uiso calc R 1

loop_
_atom_site_aniso_label
_atom_site_aniso_U_11
_atom_site_aniso_U_22
_atom_site_aniso_U_33
_atom_site_aniso_U_12
_atom_site_aniso_U_13
_atom_site_aniso_U_23
P 0.0622(5) 0.0674(5) 0.0606(5) 0.0038(3) 0.0093(3) -0.0117(3)
O1 0.0705(13) 0.0852(16) 0.0948(17) -0.0117(12) 0.0152(12) -0.0303(13)
O2 0.127(2) 0.0950(18) 0.0613(13) 0.0110(16) -0.0119(13) -0.0062(13)
O3 0.0771(14) 0.0853(15) 0.0785(14) -0.0060(12) 0.0356(11) -0.0162(12)
O4 0.0586(11) 0.0698(13) 0.1032(16) 0.0118(9) 0.0398(11) 0.0146(11)
O5 0.0524(10) 0.0571(10) 0.0623(10) 0.0072(8) 0.0194(8) 0.0070(8)
O6 0.0660(14) 0.0963(18) 0.123(2) 0.0117(13) 0.0370(14) 0.0096(16)
O7 0.095(2) 0.0803(19) 0.176(3) -0.0143(15) 0.036(2) -0.0227(19)
O8 0.143(3) 0.275(5) 0.090(2) 0.048(3) -0.020(2) -0.078(3)
O9 0.145(3) 0.234(4) 0.0802(19) 0.029(3) 0.0362(19) -0.058(2)
N1 0.0647(14) 0.0695(16) 0.0687(15) -0.0018(12) 0.0279(12) 0.0085(12)
N2 0.113(2) 0.150(3) 0.0520(15) 0.022(2) 0.0128(16) -0.0250(18)
C1 0.185(6) 0.176(6) 0.085(3) 0.012(5) -0.008(4) 0.010(4)
C2 0.187(6) 0.213(8) 0.083(3) 0.036(6) -0.027(4) 0.028(4)
C3 0.082(2) 0.090(3) 0.090(2) 0.0181(19) 0.0264(19) -0.0005(19)
C4 0.119(4) 0.108(3) 0.139(4) 0.032(3) 0.065(3) -0.005(3)
C5 0.0452(12) 0.0541(14) 0.0560(14) 0.0086(10) 0.0115(10) -0.0008(11)
C6 0.0507(13) 0.0466(13) 0.0636(15) 0.0026(10) 0.0164(11) -0.0012(11)
C7 0.0689(18) 0.0663(18) 0.083(2) 0.0145(14) 0.0264(16) 0.0233(15)
C8 0.096(3) 0.061(2) 0.169(4) -0.0017(19) 0.048(3) 0.027(2)
C9 0.122(3) 0.124(4) 0.074(2) 0.019(3) 0.038(2) 0.024(2)
C10 0.091(3) 0.097(3) 0.119(3) 0.042(2) 0.038(2) 0.039(2)
C11 0.0481(12) 0.0506(13) 0.0501(13) 0.0037(10) 0.0170(10) -0.0019(10)
C12 0.0587(15) 0.0615(15) 0.0474(13) 0.0020(12) 0.0205(11) 0.0006(12)
C13 0.081(2) 0.0691(18) 0.0700(18) 0.0155(15) 0.0285(15) 0.0203(15)
C14 0.0528(13) 0.0469(12) 0.0473(12) 0.0014(10) 0.0189(10) 0.0015(10)
C15 0.0494(13) 0.0597(15) 0.0506(13) 0.0024(11) 0.0154(11) 0.0006(11)
C16 0.0659(16) 0.0601(15) 0.0551(14) 0.0045(13) 0.0272(12) -0.0016(12)
C17 0.0802(19) 0.0708(18) 0.0464(14) 0.0023(15) 0.0184(13) -0.0037(13)
C18 0.0654(18) 0.102(3) 0.0571(16) 0.0133(17) 0.0033(13) -0.0063(16)
C19 0.0550(14) 0.0798(19) 0.0581(15) 0.0114(14) 0.0147(12) -0.0045(14)

loop_
_atom_type_symbol
_atom_type_description
_atom_type_scat_dispersion_real
_atom_type_scat_dispersion_imag
_atom_type_scat_source
C C 0.0181 0.0091 'International Tables Vol C Tables 4.2.6.8 and 6.1.1.4'
H H 0.0000 0.0000 'International Tables Vol C Tables 4.2.6.8 and 6.1.1.4'
N N 0.0311 0.0180 'International Tables Vol C Tables 4.2.6.8 and 6.1.1.4'
O O 0.0492 0.0322 'International Tables Vol C Tables 4.2.6.8 and 6.1.1.4'
P P 0.2955 0.4335 'International Tables Vol C Tables 4.2.6.8 and 6.1.1.4'

loop_
_geom_angle_atom_site_label_1
_geom_angle_atom_site_label_2
_geom_angle_atom_site_label_3
_geom_angle
_geom_angle_publ_flag
O1 P O2 115.82(16) y
O1 P O3 116.47(14) y
O1 P C5 111.91(14) y
O2 P C5 101.19(14) y
O3 P O2 101.82(16) y
O3 P C5 108.10(12) y
C1 O2 P 125.6(4) ?
C3 O3 P 122.2(2) ?
C6 O5 C7 120.0(2) ?
O6 N1 O7 123.3(3) ?
O6 N1 C12 117.5(3) ?
O7 N1 C12 119.1(3) ?
O8 N2 O9 121.1(4) ?
O8 N2 C17 119.9(4) ?
O9 N2 C17 119.0(4) ?
C2 C1 O2 122.8(7) ?
C2 C1 H11 106.6 ?
O2 C1 H11 106.6 ?
C2 C1 H12 106.6 ?
O2 C1 H12 106.6 ?
H11 C1 H12 106.6 ?
C1 C2 H21 109.5 ?
C1 C2 H22 109.5 ?
H21 C2 H22 109.5 ?
C1 C2 H23 109.5 ?
H21 C2 H23 109.5 ?
H22 C2 H23 109.5 ?
C4 C3 O3 110.3(4) ?
C4 C3 H31 109.6 ?
O3 C3 H31 109.6 ?
C4 C3 H32 109.6 ?
O3 C3 H32 109.6 ?
H31 C3 H32 108.1 ?
C3 C4 H41 109.5 ?
C3 C4 H42 109.5 ?
H41 C4 H42 109.5 ?
C3 C4 H43 109.5 ?
H41 C4 H43 109.5 ?
H42 C4 H43 109.5 ?
C6 C5 C11 111.7(2) ?
C6 C5 P 107.15(18) ?
C11 C5 P 116.52(17) ?
C6 C5 H51 106.5(18) ?
C11 C5 H51 112.2(18) ?
P C5 H51 101.9(18) ?
O4 C6 O5 125.8(3) ?
O4 C6 C5 123.7(2) ?
O5 C6 C5 110.5(2) ?
O5 C7 C9 108.2(3) ?
O5 C7 C8 109.6(3) ?
C9 C7 C8 114.0(3) ?
O5 C7 C10 102.1(3) ?
C9 C7 C10 110.9(3) ?
C8 C7 C10 111.3(3) ?
C7 C8 H81 109.5 ?
C7 C8 H82 109.5 ?
H81 C8 H82 109.5 ?
C7 C8 H83 109.5 ?
H81 C8 H83 109.5 ?
H82 C8 H83 109.5 ?
C7 C9 H91 109.5 ?
C7 C9 H92 109.5 ?
H91 C9 H92 109.5 ?
C7 C9 H93 109.5 ?
H91 C9 H93 109.5 ?
H92 C9 H93 109.5 ?
C7 C10 H101 109.5 ?
C7 C10 H102 109.5 ?
H101 C10 H102 109.5 ?
C7 C10 H103 109.5 ?
H101 C10 H103 109.5 ?
H102 C10 H103 109.5 ?
C14 C11 C5 111.07(19) ?
C14 C11 C12 112.2(2) ?
C5 C11 C12 111.7(2) ?
C14 C11 H111 110.4(18) ?
C5 C11 H111 104.6(18) ?
C12 C11 H111 106.4(18) ?
N1 C12 C13 110.2(3) ?
N1 C12 C11 107.3(2) ?
C13 C12 C11 116.8(2) ?
N1 C12 H121 103.2(17) ?
C13 C12 H121 111.4(18) ?
C11 C12 H121 107.1(18) ?
C12 C13 H131 109.5 ?
C12 C13 H132 109.5 ?
H131 C13 H132 109.5 ?
C12 C13 H133 109.5 ?
H131 C13 H133 109.5 ?
H132 C13 H133 109.5 ?
C19 C14 C15 118.8(2) ?
C19 C14 C11 119.1(2) ?
C15 C14 C11 122.2(2) ?
C16 C15 C14 121.0(3) ?
C16 C15 H15 119.5 ?
C14 C15 H15 119.5 ?
C17 C16 C15 118.3(3) ?
C17 C16 H16 120.8 ?
C15 C16 H16 120.8 ?
C18 C17 C16 122.4(3) ?
C18 C17 N2 118.7(3) ?
C16 C17 N2 118.9(3) ?
C17 C18 C19 118.4(3) ?
C17 C18 H18 120.8 ?
C19 C18 H18 120.8 ?
C14 C19 C18 121.0(3) ?
C14 C19 H19 119.5 ?
C18 C19 H19 119.5 ?

loop_
_geom_bond_atom_site_label_1
_geom_bond_atom_site_label_2
_geom_bond_distance
_geom_bond_publ_flag
P O1 1.461(3) y
P O2 1.554(3) y
P O3 1.538(2) y
P C5 1.819(3) y
O2 C1 1.365(6) y
O3 C3 1.503(5) y
N1 C12 1.509(4) y
N2 C17 1.460(4) y
C1 C2 1.256(8) y
C3 C4 1.442(6) y
O4 C6 1.194(3) ?
O5 C6 1.340(3) ?
O5 C7 1.490(3) ?
O6 N1 1.190(3) ?
O7 N1 1.216(4) ?
O8 N2 1.178(5) ?
O9 N2 1.191(5) ?
N1 C12 1.509(4) ?
N2 C17 1.460(4) ?
C5 C6 1.518(4) ?
C7 C9 1.506(6) ?
C7 C8 1.509(5) ?
C7 C10 1.523(5) ?
C5 C11 1.549(4) ?
C11 C14 1.523(3) ?
C11 C12 1.555(4) ?
C14 C19 1.380(4) ?
C14 C15 1.394(3) ?
C15 C16 1.378(4) ?
C12 C13 1.513(4) ?
C16 C17 1.374(4) ?
C17 C18 1.372(5) ?
C18 C19 1.385(4) ?
C1 H11 1.09 ?
C1 H12 1.09 ?
C2 H21 0.96 ?
C2 H22 0.96 ?
C2 H23 0.96 ?
C3 H31 0.95 ?
C3 H32 0.95 ?
C4 H41 0.96 ?
C4 H42 0.96 ?
C4 H43 0.96 ?
C5 H51 0.98(3) ?
C8 H81 0.96 ?
C8 H82 0.96 ?
C8 H83 0.96 ?
C9 H91 0.96 ?
C9 H92 0.96 ?
C9 H93 0.96 ?
C10 H101 0.96 ?
C10 H102 0.96 ?
C10 H103 0.96 ?
C11 H111 0.98(3) ?
C12 H121 0.86(3) ?
C13 H131 0.96 ?
C13 H132 0.96 ?
C13 H133 0.96 ?
C15 H15 0.84 ?
C16 H16 0.91 ?
C18 H18 0.84 ?
C19 H19 0.96 ?

loop_
_geom_hbond_atom_site_label_D
_geom_hbond_atom_site_label_H
_geom_hbond_atom_site_label_A
_geom_hbond_site_symmetry_A
_geom_hbond_distance_DH
_geom_hbond_distance_HA
_geom_hbond_distance_DA
_geom_hbond_angle_DHA
C5 H51 O4 3_666 0.98(3) 2.38(4) 3.360(3) 173(2)
C16 H16 O1 3_666 0.91 2.58 3.293(4) 135
C19 H19 O6 3_766 0.96 2.52 3.408(4) 154

loop_
_geom_torsion_atom_site_label_1
_geom_torsion_atom_site_label_2
_geom_torsion_atom_site_label_3
_geom_torsion_atom_site_label_4
_geom_torsion
_geom_torsion_publ_flag
O1 P C5 C11 157.8(2) y
P C5 C11 C12 63.5(3) y
P C5 C11 C14 -170.33(17) y
N1 C12 C11 C5 -173.1(2) y
N1 C12 C11 C14 61.4(3) y
C13 C12 C11 C14 -62.7(3) y
O1 P O2 C1 -45.8(5) ?
O3 P O2 C1 81.5(5) ?
C5 P O2 C1 -167.1(5) ?
O1 P O3 C3 -26.2(3) ?
O2 P O3 C3 -153.1(3) ?
C5 P O3 C3 100.8(3) ?
P O2 C1 C2 138.7(7) ?
P O3 C3 C4 135.3(3) ?
O1 P C5 C6 31.9(2) ?
O3 P C5 C6 -97.69(19) ?
O2 P C5 C6 155.8(2) ?
O3 P C5 C11 28.2(2) ?
O2 P C5 C11 -78.3(2) ?
C7 O5 C6 O4 2.8(4) ?
C7 O5 C6 C5 -177.9(2) ?
C11 C5 C6 O4 121.3(3) ?
P C5 C6 O4 -109.9(3) ?
C11 C5 C6 O5 -58.0(3) ?
P C5 C6 O5 70.8(2) ?
C6 O5 C7 C9 -67.4(4) ?
C6 O5 C7 C8 57.5(4) ?
C6 O5 C7 C10 175.6(3) ?
C6 C5 C11 C14 -46.7(3) ?
C6 C5 C11 C12 -172.9(2) ?
O6 N1 C12 C13 -165.8(3) ?
O7 N1 C12 C13 15.2(4) ?
O6 N1 C12 C11 66.2(3) ?
O7 N1 C12 C11 -112.9(3) ?
C5 C11 C12 C13 62.8(3) ?
C5 C11 C14 C19 134.6(3) ?
C12 C11 C14 C19 -99.5(3) ?
C5 C11 C14 C15 -44.9(3) ?
C12 C11 C14 C15 80.9(3) ?
C19 C14 C15 C16 0.3(4) ?
C11 C14 C15 C16 179.9(2) ?
C14 C15 C16 C17 0.4(4) ?
C15 C16 C17 C18 -1.1(5) ?
C15 C16 C17 N2 178.5(3) ?
O8 N2 C17 C18 6.6(7) ?
O9 N2 C17 C18 -171.2(5) ?
O8 N2 C17 C16 -173.0(5) ?
O9 N2 C17 C16 9.2(7) ?
C16 C17 C18 C19 1.0(6) ?
N2 C17 C18 C19 -178.6(4) ?
C15 C14 C19 C18 -0.4(5) ?
C11 C14 C19 C18 -180.0(3) ?
C17 C18 C19 C14 -0.3(6) ?
